data_2211266
loop_
_publ_author_name
'Das, Purak'
'Biswas, Achintesh Narayan'
'Neogi, Debatra Narayan'
'Bhawmick, Rupa'
'Bandyopadhyay, Pinaki'

_publ_section_title
;
 (<i>E</i>)-1-[2-(Benzylsulfanyl)phenyldiazenyl]-4-methoxynaphthalene
;
_journal_coeditor_code AT2158
_journal_issue 12
_journal_name_full 'Acta Crystallographica Section E'
_journal_page_first o5536
_journal_page_last o5538
_journal_paper_doi 10.1107/S160053680604671X
_journal_volume 62
_journal_year 2006
_chemical_formula_iupac 'C24 H20 N2 O S'
_chemical_formula_moiety 'C24 H20 N2 O S'
_chemical_formula_sum 'C24 H20 N2 O S'
_chemical_formula_weight 384.48
_chemical_name_systematic
;
(E)-1-[2-(Benzylsulfanyl)phenyldiazenyl]-4-methoxynaphthalene
;
_space_group_IT_number 15
_symmetry_cell_setting monoclinic
_symmetry_space_group_name_Hall '-C 2yc'
_symmetry_space_group_name_H-M 'C 1 2/c 1'
_atom_sites_solution_hydrogens geom
_atom_sites_solution_primary direct
_atom_sites_solution_secondary difmap
_audit_creation_method SHELXL-97
_cell_angle_alpha 90.00
_cell_angle_beta 107.291(7)
_cell_angle_gamma 90.00
_cell_formula_units_Z 8
_cell_length_a 21.891(4)
_cell_length_b 5.1073(8)
_cell_length_c 35.918(6)
_cell_measurement_reflns_used 3235
_cell_measurement_temperature 293(2)
_cell_measurement_theta_max 25.00
_cell_measurement_theta_min 2.38
_cell_volume 3834.3(11)
_computing_cell_refinement 'SAINT (Bruker, 2000)'
_computing_data_collection 'SMART (Bruker, 1998)'
_computing_data_reduction SAINT
_computing_molecular_graphics 'SHELXTL (Bruker, 1997)'
_computing_publication_material SHELXTL
_computing_structure_refinement 'SHELXL97 (Sheldrick, 1997)'
_computing_structure_solution 'SHELXS97 (Sheldrick, 1997)'
_diffrn_ambient_temperature 293(2)
_diffrn_measured_fraction_theta_full 0.961
_diffrn_measured_fraction_theta_max 0.961
_diffrn_measurement_device_type 'Bruker SMART CCD area-detector'
_diffrn_measurement_method '\f and \w'
_diffrn_radiation_monochromator graphite
_diffrn_radiation_source 'fine-focus sealed tube'
_diffrn_radiation_type MoK\a
_diffrn_radiation_wavelength 0.71073
_diffrn_reflns_av_R_equivalents 0.0828
_diffrn_reflns_av_sigmaI/netI 0.0970
_diffrn_reflns_limit_h_max 26
_diffrn_reflns_limit_h_min -23
_diffrn_reflns_limit_k_max 6
_diffrn_reflns_limit_k_min -5
_diffrn_reflns_limit_l_max 42
_diffrn_reflns_limit_l_min -31
_diffrn_reflns_number 9087
_diffrn_reflns_theta_full 25.00
_diffrn_reflns_theta_max 25.00
_diffrn_reflns_theta_min 2.38
_diffrn_standards_decay_% 0
_diffrn_standards_number 0
_exptl_absorpt_coefficient_mu 0.186
_exptl_absorpt_correction_T_max 0.983
_exptl_absorpt_correction_T_min 0.967
_exptl_absorpt_correction_type multi-scan
_exptl_absorpt_process_details '(SADABS; Sheldrick, 1996)'
_exptl_crystal_colour yellow
_exptl_crystal_density_diffrn 1.332
_exptl_crystal_density_method 'not measured'
_exptl_crystal_description needle
_exptl_crystal_F_000 1616
_exptl_crystal_size_max 0.35
_exptl_crystal_size_mid 0.15
_exptl_crystal_size_min 0.09
_refine_diff_density_max 0.244
_refine_diff_density_min -0.197
_refine_ls_extinction_method none
_refine_ls_goodness_of_fit_ref 0.993
_refine_ls_hydrogen_treatment constr
_refine_ls_matrix_type full
_refine_ls_number_parameters 254
_refine_ls_number_reflns 3235
_refine_ls_number_restraints 0
_refine_ls_restrained_S_all 0.993
_refine_ls_R_factor_all 0.1014
_refine_ls_R_factor_gt 0.0552
_refine_ls_shift/su_max 0.001
_refine_ls_shift/su_mean 0.000
_refine_ls_structure_factor_coef Fsqd
_refine_ls_weighting_details 'calc w=1/[\s^2^(Fo^2^)+(0.0263P)^2^] where P=(Fo^2^+2Fc^2^)/3'
_refine_ls_weighting_scheme calc
_refine_ls_wR_factor_gt 0.0808
_refine_ls_wR_factor_ref 0.0941
_reflns_number_gt 2115
_reflns_number_total 3235
_reflns_threshold_expression I>2\s(I)
_cod_data_source_file at2158.cif
_cod_data_source_block I
_cod_original_cell_volume 3834.4(11)
_cod_original_sg_symbol_H-M 'C 2/c'
_cod_database_code 2211266
_cod_database_fobs_code 2211266

loop_
_symmetry_equiv_pos_as_xyz
'x, y, z'
'-x, y, -z+1/2'
'x+1/2, y+1/2, z'
'-x+1/2, y+1/2, -z+1/2'
'-x, -y, -z'
'x, -y, z-1/2'
'-x+1/2, -y+1/2, -z'
'x+1/2, -y+1/2, z-1/2'

loop_
_atom_site_type_symbol
_atom_site_label
_atom_site_fract_x
_atom_site_fract_y
_atom_site_fract_z
_atom_site_U_iso_or_equiv
_atom_site_adp_type
_atom_site_calc_flag
_atom_site_refinement_flags
_atom_site_occupancy
S S1 0.19198(3) 0.47855(14) 0.13731(2) 0.0300(2) Uani d . 1
O O1 0.47870(8) 1.5105(3) 0.15495(6) 0.0339(5) Uani d . 1
N N1 0.30314(10) 0.7629(4) 0.07376(7) 0.0265(6) Uani d . 1
N N2 0.26039(9) 0.6975(4) 0.08906(6) 0.0251(5) Uani d . 1
C C13 0.18130(11) 0.3757(5) 0.08860(8) 0.0250(7) Uani d . 1
C C1 0.34546(11) 0.9583(5) 0.09535(8) 0.0240(6) Uani d . 1
C C17 0.20953(12) 0.4370(5) 0.02892(8) 0.0293(7) Uani d . 1
H H17 0.2326 0.5256 0.0149 0.035 Uiso calc R 1
C C4 0.43263(12) 1.3391(5) 0.13603(8) 0.0267(7) Uani d . 1
C C2 0.33267(12) 1.1118(5) 0.12344(8) 0.0267(7) Uani d . 1
H H2 0.2943 1.0878 0.1292 0.032 Uiso calc R 1
C C8 0.42011(12) 0.8482(5) 0.05699(8) 0.0279(7) Uani d . 1
H H8 0.3927 0.7166 0.0439 0.034 Uiso calc R 1
C C6 0.51722(12) 1.0934(5) 0.06710(8) 0.0297(7) Uani d . 1
H H6 0.5542 1.1278 0.0603 0.036 Uiso calc R 1
C C16 0.16818(12) 0.2414(5) 0.01127(8) 0.0302(7) Uani d . 1
H H16 0.1630 0.1981 -0.0146 0.036 Uiso calc R 1
C C18 0.13631(12) 0.2676(5) 0.15244(8) 0.0290(7) Uani d . 1
H H18A 0.0929 0.2987 0.1361 0.035 Uiso calc R 1
H H18B 0.1467 0.0850 0.1500 0.035 Uiso calc R 1
C C7 0.47570(11) 0.8948(5) 0.04795(8) 0.0304(7) Uani d . 1
H H7 0.4858 0.7942 0.0290 0.036 Uiso calc R 1
C C3 0.37523(12) 1.3029(5) 0.14366(8) 0.0287(7) Uani d . 1
H H3 0.3648 1.4058 0.1623 0.034 Uiso calc R 1
C C10 0.40396(11) 0.9958(5) 0.08558(7) 0.0242(6) Uani d . 1
C C12 0.21732(11) 0.5047(5) 0.06774(8) 0.0236(6) Uani d . 1
C C5 0.50369(12) 1.2356(5) 0.09546(8) 0.0279(7) Uani d . 1
H H5 0.5322 1.3644 0.1083 0.034 Uiso calc R 1
C C9 0.44736(11) 1.1923(5) 0.10587(8) 0.0242(6) Uani d . 1
C C14 0.14070(11) 0.1738(5) 0.07057(8) 0.0283(7) Uani d . 1
H H14 0.1177 0.0820 0.0843 0.034 Uiso calc R 1
C C15 0.13439(12) 0.1092(5) 0.03225(8) 0.0283(7) Uani d . 1
H H15 0.1069 -0.0256 0.0204 0.034 Uiso calc R 1
C C19 0.14219(13) 0.3306(6) 0.19396(9) 0.0324(7) Uani d . 1
C C11 0.46677(13) 1.6564(6) 0.18593(9) 0.0436(8) Uani d . 1
H H11A 0.4302 1.7674 0.1757 0.065 Uiso calc R 1
H H11B 0.5035 1.7620 0.1983 0.065 Uiso calc R 1
H H11C 0.4586 1.5381 0.2047 0.065 Uiso calc R 1
C C24 0.11015(14) 0.5431(6) 0.20343(10) 0.0432(8) Uani d . 1
H H24 0.0854 0.6507 0.1838 0.052 Uiso calc R 1
C C20 0.17965(15) 0.1772(7) 0.22368(10) 0.0478(9) Uani d . 1
H H20 0.2021 0.0365 0.2177 0.057 Uiso calc R 1
C C23 0.11505(17) 0.5949(7) 0.24210(12) 0.0630(11) Uani d . 1
H H23 0.0929 0.7354 0.2483 0.076 Uiso calc R 1
C C22 0.1527(2) 0.4389(9) 0.27151(12) 0.0725(13) Uani d . 1
H H22 0.1565 0.4761 0.2974 0.087 Uiso calc R 1
C C21 0.18421(18) 0.2304(8) 0.26224(12) 0.0681(12) Uani d . 1
H H21 0.2089 0.1232 0.2819 0.082 Uiso calc R 1

loop_
_atom_site_aniso_label
_atom_site_aniso_U_11
_atom_site_aniso_U_22
_atom_site_aniso_U_33
_atom_site_aniso_U_12
_atom_site_aniso_U_13
_atom_site_aniso_U_23
S1 0.0299(4) 0.0364(4) 0.0290(4) -0.0116(3) 0.0168(3) -0.0078(4)
O1 0.0321(11) 0.0338(11) 0.0400(13) -0.0106(9) 0.0171(10) -0.0111(11)
N1 0.0195(12) 0.0351(14) 0.0255(14) -0.0021(10) 0.0076(11) 0.0037(11)
N2 0.0195(12) 0.0307(13) 0.0262(14) -0.0026(10) 0.0084(11) 0.0046(11)
C13 0.0175(15) 0.0330(16) 0.0264(17) -0.0007(12) 0.0095(13) -0.0029(13)
C1 0.0192(15) 0.0281(16) 0.0245(16) -0.0026(12) 0.0060(13) 0.0049(14)
C17 0.0245(15) 0.0367(18) 0.0288(18) -0.0051(13) 0.0112(13) 0.0028(14)
C4 0.0261(16) 0.0238(15) 0.0295(18) -0.0064(12) 0.0074(14) -0.0001(14)
C2 0.0228(15) 0.0319(16) 0.0283(18) 0.0004(12) 0.0119(14) 0.0075(14)
C8 0.0240(16) 0.0337(17) 0.0256(18) -0.0041(12) 0.0066(13) 0.0002(14)
C6 0.0211(15) 0.0351(17) 0.0360(19) -0.0035(13) 0.0131(14) 0.0044(15)
C16 0.0271(16) 0.0407(18) 0.0230(17) 0.0000(14) 0.0079(14) -0.0033(14)
C18 0.0314(16) 0.0298(16) 0.0323(18) -0.0120(13) 0.0196(14) -0.0007(14)
C7 0.0230(16) 0.0396(17) 0.0324(18) -0.0005(13) 0.0142(14) -0.0037(15)
C3 0.0296(17) 0.0310(16) 0.0278(18) 0.0008(13) 0.0122(14) 0.0020(14)
C10 0.0227(15) 0.0283(15) 0.0211(15) 0.0006(12) 0.0058(12) 0.0066(14)
C12 0.0182(14) 0.0297(16) 0.0233(16) -0.0017(13) 0.0066(12) -0.0005(14)
C5 0.0217(16) 0.0275(16) 0.0324(19) -0.0063(12) 0.0047(14) 0.0008(14)
C9 0.0211(15) 0.0258(16) 0.0254(17) 0.0004(12) 0.0063(13) 0.0036(13)
C14 0.0251(16) 0.0335(17) 0.0312(19) -0.0089(13) 0.0158(14) -0.0045(15)
C15 0.0221(15) 0.0335(16) 0.0309(19) -0.0066(12) 0.0101(14) -0.0070(14)
C19 0.0332(18) 0.0377(18) 0.033(2) -0.0132(14) 0.0197(16) -0.0059(16)
C11 0.0415(19) 0.0426(19) 0.051(2) -0.0143(15) 0.0208(17) -0.0144(17)
C24 0.049(2) 0.043(2) 0.047(2) -0.0115(16) 0.0274(18) -0.0125(18)
C20 0.052(2) 0.058(2) 0.038(2) -0.0084(18) 0.0198(18) 0.0018(19)
C23 0.066(3) 0.065(3) 0.075(3) -0.035(2) 0.048(2) -0.041(2)
C22 0.091(3) 0.099(4) 0.039(2) -0.057(3) 0.038(2) -0.026(3)
C21 0.076(3) 0.089(3) 0.039(3) -0.030(2) 0.017(2) 0.010(2)

loop_
_atom_type_symbol
_atom_type_description
_atom_type_scat_dispersion_real
_atom_type_scat_dispersion_imag
_atom_type_scat_source
C C 0.0033 0.0016 'International Tables Vol C Tables 4.2.6.8 and 6.1.1.4'
H H 0.0000 0.0000 'International Tables Vol C Tables 4.2.6.8 and 6.1.1.4'
N N 0.0061 0.0033 'International Tables Vol C Tables 4.2.6.8 and 6.1.1.4'
O O 0.0106 0.0060 'International Tables Vol C Tables 4.2.6.8 and 6.1.1.4'
S S 0.1246 0.1234 'International Tables Vol C Tables 4.2.6.8 and 6.1.1.4'

loop_
_geom_angle_atom_site_label_1
_geom_angle_atom_site_label_2
_geom_angle_atom_site_label_3
_geom_angle
_geom_angle_publ_flag
C13 S1 C18 102.40(12) yes
C4 O1 C11 116.5(2) ?
N2 N1 C1 113.2(2) yes
N1 N2 C12 114.1(2) yes
C14 C13 C12 118.9(2) ?
C14 C13 S1 123.9(2) yes
C12 C13 S1 117.22(19) yes
C2 C1 N1 124.0(2) yes
C2 C1 C10 119.7(2) ?
N1 C1 C10 116.3(2) yes
C16 C17 C12 120.7(2) ?
C16 C17 H17 119.7 ?
C12 C17 H17 119.7 ?
O1 C4 C3 125.1(3) ?
O1 C4 C9 114.6(2) ?
C3 C4 C9 120.3(2) ?
C1 C2 C3 122.2(2) ?
C1 C2 H2 118.9 ?
C3 C2 H2 118.9 ?
C7 C8 C10 121.0(3) ?
C7 C8 H8 119.5 ?
C10 C8 H8 119.5 ?
C5 C6 C7 120.2(2) ?
C5 C6 H6 119.9 ?
C7 C6 H6 119.9 ?
C17 C16 C15 119.5(3) ?
C17 C16 H16 120.3 ?
C15 C16 H16 120.3 ?
C19 C18 S1 107.63(18) ?
C19 C18 H18A 110.2 ?
S1 C18 H18A 110.2 ?
C19 C18 H18B 110.2 ?
S1 C18 H18B 110.2 ?
H18A C18 H18B 108.5 ?
C8 C7 C6 120.2(3) ?
C8 C7 H7 119.9 ?
C6 C7 H7 119.9 ?
C4 C3 C2 119.9(3) ?
C4 C3 H3 120.0 ?
C2 C3 H3 120.0 ?
C8 C10 C9 118.6(2) ?
C8 C10 C1 123.0(2) ?
C9 C10 C1 118.4(2) ?
C17 C12 C13 119.7(2) ?
C17 C12 N2 125.1(2) yes
C13 C12 N2 115.2(2) yes
C6 C5 C9 121.4(3) ?
C6 C5 H5 119.3 ?
C9 C5 H5 119.3 ?
C5 C9 C10 118.6(2) ?
C5 C9 C4 122.1(2) ?
C10 C9 C4 119.4(2) ?
C15 C14 C13 120.1(2) ?
C15 C14 H14 119.9 ?
C13 C14 H14 119.9 ?
C16 C15 C14 121.1(3) ?
C16 C15 H15 119.5 ?
C14 C15 H15 119.5 ?
C20 C19 C24 118.8(3) ?
C20 C19 C18 120.3(3) ?
C24 C19 C18 120.9(3) ?
O1 C11 H11A 109.5 ?
O1 C11 H11B 109.5 ?
H11A C11 H11B 109.5 ?
O1 C11 H11C 109.5 ?
H11A C11 H11C 109.5 ?
H11B C11 H11C 109.5 ?
C23 C24 C19 120.0(3) ?
C23 C24 H24 120.0 ?
C19 C24 H24 120.0 ?
C19 C20 C21 120.7(3) ?
C19 C20 H20 119.6 ?
C21 C20 H20 119.6 ?
C22 C23 C24 120.4(3) ?
C22 C23 H23 119.8 ?
C24 C23 H23 119.8 ?
C21 C22 C23 119.6(4) ?
C21 C22 H22 120.2 ?
C23 C22 H22 120.2 ?
C22 C21 C20 120.4(4) ?
C22 C21 H21 119.8 ?
C20 C21 H21 119.8 ?

loop_
_geom_bond_atom_site_label_1
_geom_bond_atom_site_label_2
_geom_bond_distance
_geom_bond_publ_flag
S1 C13 1.775(3) yes
S1 C18 1.826(2) yes
O1 C4 1.356(3) yes
O1 C11 1.426(3) yes
N1 N2 1.263(3) yes
N1 C1 1.424(3) yes
N2 C12 1.420(3) yes
C13 C14 1.389(3) ?
C13 C12 1.403(3) ?
C1 C2 1.371(3) ?
C1 C10 1.438(3) ?
C17 C16 1.370(3) ?
C17 C12 1.397(3) ?
C17 H17 0.9300 ?
C4 C3 1.376(3) ?
C4 C9 1.431(3) ?
C2 C3 1.395(3) ?
C2 H2 0.9300 ?
C8 C7 1.370(3) ?
C8 C10 1.401(3) ?
C8 H8 0.9300 ?
C6 C5 1.353(3) ?
C6 C7 1.398(3) ?
C6 H6 0.9300 ?
C16 C15 1.379(3) ?
C16 H16 0.9300 ?
C18 C19 1.494(4) ?
C18 H18A 0.9700 ?
C18 H18B 0.9700 ?
C7 H7 0.9300 ?
C3 H3 0.9300 ?
C10 C9 1.425(3) ?
C5 C9 1.408(3) ?
C5 H5 0.9300 ?
C14 C15 1.382(3) ?
C14 H14 0.9300 ?
C15 H15 0.9300 ?
C19 C20 1.380(4) ?
C19 C24 1.388(4) ?
C11 H11A 0.9600 ?
C11 H11B 0.9600 ?
C11 H11C 0.9600 ?
C24 C23 1.387(4) ?
C24 H24 0.9300 ?
C20 C21 1.386(5) ?
C20 H20 0.9300 ?
C23 C22 1.383(5) ?
C23 H23 0.9300 ?
C22 C21 1.363(5) ?
C22 H22 0.9300 ?
C21 H21 0.9300 ?

loop_
_geom_hbond_atom_site_label_D
_geom_hbond_atom_site_label_H
_geom_hbond_atom_site_label_A
_geom_hbond_site_symmetry_A
_geom_hbond_distance_DH
_geom_hbond_distance_HA
_geom_hbond_distance_DA
_geom_hbond_angle_DHA
_geom_hbond_publ_flag
C5 H5 O1 . 0.93 2.43 2.744(3) 100 y
C8 H8 N1 . 0.93 2.51 2.833(3) 101 y
C11 H11A Cg1 1_565 0.96 2.86 3.6255(3) 137 y

loop_
_geom_torsion_atom_site_label_1
_geom_torsion_atom_site_label_2
_geom_torsion_atom_site_label_3
_geom_torsion_atom_site_label_4
_geom_torsion
_geom_torsion_publ_flag
C1 N1 N2 C12 179.39(19) yes
C18 S1 C13 C14 -2.2(2) yes
C18 S1 C13 C12 179.06(19) ?
N2 N1 C1 C2 -16.7(3) yes
N2 N1 C1 C10 165.0(2) ?
C11 O1 C4 C3 2.2(4) yes
C11 O1 C4 C9 -178.5(2) ?
N1 C1 C2 C3 -179.4(2) ?
C10 C1 C2 C3 -1.1(4) ?
C12 C17 C16 C15 -0.5(4) ?
C13 S1 C18 C19 178.41(19) ?
C10 C8 C7 C6 -0.5(4) ?
C5 C6 C7 C8 1.9(4) ?
O1 C4 C3 C2 -177.1(2) ?
C9 C4 C3 C2 3.7(4) ?
C1 C2 C3 C4 -1.0(4) ?
C7 C8 C10 C9 -1.5(4) ?
C7 C8 C10 C1 178.4(3) ?
C2 C1 C10 C8 -179.4(2) ?
N1 C1 C10 C8 -1.0(4) ?
C2 C1 C10 C9 0.4(4) ?
N1 C1 C10 C9 178.9(2) ?
C16 C17 C12 C13 -1.6(4) ?
C16 C17 C12 N2 177.7(2) ?
C14 C13 C12 C17 3.0(4) ?
S1 C13 C12 C17 -178.2(2) ?
C14 C13 C12 N2 -176.4(2) ?
S1 C13 C12 N2 2.4(3) ?
N1 N2 C12 C17 -16.4(3) yes
N1 N2 C12 C13 162.9(2) ?
C7 C6 C5 C9 -1.4(4) ?
C6 C5 C9 C10 -0.6(4) ?
C6 C5 C9 C4 179.4(2) ?
C8 C10 C9 C5 2.0(4) ?
C1 C10 C9 C5 -177.9(2) ?
C8 C10 C9 C4 -178.0(2) ?
C1 C10 C9 C4 2.1(4) ?
O1 C4 C9 C5 -3.5(4) ?
C3 C4 C9 C5 175.8(3) ?
O1 C4 C9 C10 176.4(2) ?
C3 C4 C9 C10 -4.2(4) ?
C12 C13 C14 C15 -2.4(4) ?
S1 C13 C14 C15 178.9(2) ?
C17 C16 C15 C14 1.1(4) ?
C13 C14 C15 C16 0.3(4) ?
S1 C18 C19 C20 -98.1(3) yes
S1 C18 C19 C24 82.0(3) yes
C20 C19 C24 C23 -1.3(4) ?
C18 C19 C24 C23 178.5(2) ?
C24 C19 C20 C21 1.4(4) ?
C18 C19 C20 C21 -178.5(3) ?
C19 C24 C23 C22 1.2(5) ?
C24 C23 C22 C21 -1.1(5) ?
C23 C22 C21 C20 1.2(5) ?
C19 C20 C21 C22 -1.3(5) ?

loop_
_cod_related_entry_id
_cod_related_entry_database
_cod_related_entry_code
1 ChemSpider 21178352
